data_7227567
loop_
_publ_author_name
'August Ridenour, J.'
'Carter, Korey P.'
'Cahill, Christopher L.'

_publ_section_title
;
 RE-p-halobenzoic acid--terpyridine complexes, part III: structural and
 supramolecular trends in a series of p-iodobenzoic acid rare-earth hybrid
 materials
;
_journal_issue 8
_journal_name_full CrystEngComm
_journal_page_first 1190
_journal_paper_doi 10.1039/C6CE02356H
_journal_volume 19
_journal_year 2017
_chemical_formula_sum 'C60 H38 I4 N6 O12 Tm2'
_chemical_formula_weight 1880.42
_space_group_crystal_system triclinic
_space_group_IT_number 2
_space_group_name_Hall '-P 1'
_space_group_name_H-M_alt 'P -1'
_symmetry_cell_setting triclinic
_symmetry_Int_Tables_number 2
_symmetry_space_group_name_Hall '-P 1'
_symmetry_space_group_name_H-M 'P -1'
_atom_sites_solution_hydrogens geom
_audit_creation_method SHELXL-2014/7
_audit_update_record
;
2016-11-03 deposited with the CCDC.
2017-01-30 downloaded from the CCDC.
;
_cell_angle_alpha 85.3250(10)
_cell_angle_beta 75.351(2)
_cell_angle_gamma 74.9130(10)
_cell_formula_units_Z 1
_cell_length_a 9.9471(3)
_cell_length_b 10.5094(4)
_cell_length_c 15.3693(5)
_cell_measurement_reflns_used 22212
_cell_measurement_temperature 293(2)
_cell_measurement_theta_max 52.651
_cell_measurement_theta_min 4.370
_cell_volume 1500.66(9)
_computing_cell_refinement 'SAINT, Bruker-AXS'
_computing_data_collection 'APEX, Bruker-AXS'
_computing_data_reduction 'SAINT, Bruker-AXS'
_computing_molecular_graphics 'WinGX (Farrugia, 2012)'
_computing_publication_material 'Crystal Maker (Palmer, 2009)'
_computing_structure_refinement 'SHELXL-2014/7 (Sheldrick, 2014)'
_computing_structure_solution 'Superflip (Chapuis, 2007)'
_diffrn_ambient_temperature 293
_diffrn_measured_fraction_theta_full 1.000
_diffrn_measured_fraction_theta_max 0.965
_diffrn_measurement_device_type 'Bruker SMART APEXII'
_diffrn_measurement_method 'omega scans'
_diffrn_radiation_type MoK\a
_diffrn_radiation_wavelength 0.71073
_diffrn_reflns_av_R_equivalents 0.0277
_diffrn_reflns_av_unetI/netI 0.0336
_diffrn_reflns_Laue_measured_fraction_full 1.000
_diffrn_reflns_Laue_measured_fraction_max 0.965
_diffrn_reflns_limit_h_max 13
_diffrn_reflns_limit_h_min -13
_diffrn_reflns_limit_k_max 14
_diffrn_reflns_limit_k_min -14
_diffrn_reflns_limit_l_max 21
_diffrn_reflns_limit_l_min -21
_diffrn_reflns_number 22208
_diffrn_reflns_point_group_measured_fraction_full 1.000
_diffrn_reflns_point_group_measured_fraction_max 0.965
_diffrn_reflns_theta_full 25.500
_diffrn_reflns_theta_max 29.731
_diffrn_reflns_theta_min 1.370
_diffrn_source 'fine-focused sealed tube'
_exptl_absorpt_coefficient_mu 5.061
_exptl_absorpt_correction_T_max 0.7459
_exptl_absorpt_correction_T_min 0.5191
_exptl_absorpt_correction_type multi-scan
_exptl_absorpt_process_details 'SADABS, G. Sheldrick (2015)'
_exptl_crystal_colour Colorless
_exptl_crystal_density_diffrn 2.081
_exptl_crystal_description Plate
_exptl_crystal_F_000 886
_exptl_crystal_recrystallization_method Hydrothermal
_exptl_crystal_size_max 0.544
_exptl_crystal_size_mid 0.299
_exptl_crystal_size_min 0.132
_refine_diff_density_max 1.776
_refine_diff_density_min -1.472
_refine_diff_density_rms 0.107
_refine_ls_extinction_method none
_refine_ls_goodness_of_fit_ref 1.040
_refine_ls_hydrogen_treatment constr
_refine_ls_matrix_type full
_refine_ls_number_parameters 409
_refine_ls_number_reflns 8247
_refine_ls_number_restraints 0
_refine_ls_restrained_S_all 1.040
_refine_ls_R_factor_all 0.0384
_refine_ls_R_factor_gt 0.0321
_refine_ls_shift/su_max 0.001
_refine_ls_shift/su_mean 0.000
_refine_ls_structure_factor_coef Fsqd
_refine_ls_weighting_details 'w=1/[\s^2^(Fo^2^)+(0.0331P)^2^+1.4814P] where P=(Fo^2^+2Fc^2^)/3'
_refine_ls_weighting_scheme calc
_refine_ls_wR_factor_gt 0.0728
_refine_ls_wR_factor_ref 0.0758
_reflns_Friedel_coverage 0.000
_reflns_number_gt 7270
_reflns_number_total 8247
_reflns_threshold_expression 'I > 2\s(I)'
_cod_data_source_file c6ce02356h2.cif
_cod_data_source_block Complex_12Prime
_cod_depositor_comments 'Adding full bibliography for 7227558--7227578.cif.'
_cod_database_code 7227567
_shelx_space_group_comment
;
The symmetry employed for this shelxl refinement is uniquely defined
by the following loop, which should always be used as a source of
symmetry information in preference to the above space-group names.
They are only intended as comments.
;
_shelx_estimated_absorpt_t_min 0.169
_shelx_estimated_absorpt_t_max 0.555

loop_
_space_group_symop_operation_xyz
'x, y, z'
'-x, -y, -z'

loop_
_atom_site_label
_atom_site_type_symbol
_atom_site_fract_x
_atom_site_fract_y
_atom_site_fract_z
_atom_site_U_iso_or_equiv
_atom_site_adp_type
_atom_site_occupancy
_atom_site_site_symmetry_order
_atom_site_calc_flag
_atom_site_refinement_flags_posn
_atom_site_refinement_flags_adp
_atom_site_refinement_flags_occupancy
_atom_site_disorder_assembly
_atom_site_disorder_group
Tm1 Tm 0.25095(2) 0.32017(2) 0.38413(2) 0.02943(5) Uani 1 1 d . . . . .
I1 I 0.48216(5) -0.30109(4) -0.03770(3) 0.08342(13) Uani 1 1 d . . . . .
I2A I -0.0349(2) 0.7890(3) -0.09896(14) 0.1344(7) Uani 0.620(6) 1 d . . P A 1
I2B I -0.0742(3) 0.8735(6) -0.0521(4) 0.141(2) Uani 0.380(6) 1 d . . P A 2
O5 O 0.1825(2) 0.4714(3) 0.49536(19) 0.0415(6) Uani 1 1 d . . . . .
O6 O 0.0024(2) 0.3719(2) 0.43354(17) 0.0362(5) Uani 1 1 d . . . . .
O1 O 0.4195(3) 0.1527(3) 0.29339(18) 0.0421(6) Uani 1 1 d . . . . .
O2 O 0.1954(3) 0.1423(3) 0.3221(2) 0.0489(7) Uani 1 1 d . . . . .
N1 N 0.4617(3) 0.4216(3) 0.3242(2) 0.0371(6) Uani 1 1 d . . . . .
N3 N 0.2072(3) 0.1649(3) 0.5150(2) 0.0371(6) Uani 1 1 d . . . . .
N2 N 0.4426(3) 0.2600(3) 0.47015(19) 0.0303(6) Uani 1 1 d . . . . .
C16 C 0.3236(4) 0.1044(3) 0.2787(2) 0.0359(7) Uani 1 1 d . . . . .
O3A O 0.1767(12) 0.455(2) 0.2773(9) 0.043(3) Uani 0.49(5) 1 d . . P B 1
O3B O 0.2062(18) 0.399(3) 0.2479(17) 0.063(6) Uani 0.51(5) 1 d . . P B 2
C10 C 0.4269(4) 0.1838(3) 0.5449(2) 0.0351(7) Uani 1 1 d . . . . .
C4 C 0.6914(5) 0.4439(6) 0.3323(3) 0.0655(14) Uani 1 1 d . . . . .
H4 H 0.7638 0.4272 0.3630 0.079 Uiso 1 1 calc R U . . .
C17 C 0.3641(4) 0.0020(3) 0.2087(2) 0.0350(7) Uani 1 1 d . . . . .
C5 C 0.5691(4) 0.3984(4) 0.3662(2) 0.0377(8) Uani 1 1 d . . . . .
C11 C 0.3054(4) 0.1198(3) 0.5640(2) 0.0365(7) Uani 1 1 d . . . . .
C14 C 0.0701(5) 0.0205(4) 0.6002(3) 0.0540(11) Uani 1 1 d . . . . .
H14 H -0.0129 -0.0097 0.6124 0.065 Uiso 1 1 calc R U . . .
C21 C 0.2995(5) -0.1513(4) 0.1279(3) 0.0513(10) Uani 1 1 d . . . . .
H21 H 0.2325 -0.1945 0.1207 0.062 Uiso 1 1 calc R U . . .
C22 C 0.2653(5) -0.0627(4) 0.1966(3) 0.0474(9) Uani 1 1 d . . . . .
H22 H 0.1745 -0.0462 0.2354 0.057 Uiso 1 1 calc R U . . .
C20 C 0.4330(5) -0.1748(4) 0.0706(3) 0.0451(9) Uani 1 1 d . . . . .
C1 C 0.4764(5) 0.4924(5) 0.2470(3) 0.0532(10) Uani 1 1 d . . . . .
H1 H 0.4026 0.5102 0.2173 0.064 Uiso 1 1 calc R U . . .
C19 C 0.5347(5) -0.1151(4) 0.0827(3) 0.0554(11) Uani 1 1 d . . . . .
H19 H 0.6263 -0.1341 0.0449 0.066 Uiso 1 1 calc R U . . .
C12 C 0.2935(5) 0.0200(4) 0.6288(3) 0.0487(10) Uani 1 1 d . . . . .
H12 H 0.3652 -0.0128 0.6595 0.058 Uiso 1 1 calc R U . . .
C7 C 0.6446(5) 0.3067(4) 0.5069(3) 0.0509(10) Uani 1 1 d . . . . .
H7 H 0.7187 0.3492 0.4922 0.061 Uiso 1 1 calc R U . . .
C9 C 0.5167(5) 0.1677(4) 0.6034(3) 0.0519(10) Uani 1 1 d . . . . .
H9 H 0.5033 0.1149 0.6549 0.062 Uiso 1 1 calc R U . . .
C6 C 0.5516(4) 0.3187(3) 0.4513(2) 0.0343(7) Uani 1 1 d . . . . .
C15 C 0.0913(4) 0.1169(4) 0.5345(3) 0.0468(9) Uani 1 1 d . . . . .
H15 H 0.0212 0.1496 0.5025 0.056 Uiso 1 1 calc R U . . .
C18 C 0.4994(4) -0.0267(4) 0.1518(3) 0.0469(9) Uani 1 1 d . . . . .
H18 H 0.5678 0.0139 0.1600 0.056 Uiso 1 1 calc R U . . .
C13 C 0.1734(5) -0.0294(4) 0.6467(3) 0.0551(11) Uani 1 1 d . . . . .
H13 H 0.1628 -0.0957 0.6899 0.066 Uiso 1 1 calc R U . . .
C24 C 0.0709(5) 0.6068(5) 0.1878(3) 0.0525(10) Uani 1 1 d . . . . .
C8 C 0.6253(5) 0.2312(5) 0.5837(3) 0.0606(12) Uani 1 1 d . . . . .
H8 H 0.6856 0.2229 0.6224 0.073 Uiso 1 1 calc R U . . .
C25 C 0.1250(5) 0.5445(5) 0.1071(3) 0.0662(13) Uani 1 1 d . . . . .
H25 H 0.1851 0.4600 0.1045 0.079 Uiso 1 1 calc R U . . .
C2 C 0.5945(6) 0.5393(6) 0.2100(3) 0.0693(14) Uani 1 1 d . . . . .
H2 H 0.6002 0.5878 0.1564 0.083 Uiso 1 1 calc R U . . .
C3 C 0.7036(6) 0.5144(6) 0.2521(4) 0.0812(18) Uani 1 1 d . . . . .
H3 H 0.7853 0.5445 0.2273 0.097 Uiso 1 1 calc R U . . .
C30 C 0.0516(3) 0.5292(3) 0.5179(2) 0.0308(7) Uani 1 1 d . . . . .
C29 C -0.0231(6) 0.7309(6) 0.1889(5) 0.0834(18) Uani 1 1 d . . . . .
H29 H -0.0644 0.7754 0.2429 0.100 Uiso 1 1 calc R U . . .
C28 C -0.0553(7) 0.7884(6) 0.1095(7) 0.108(3) Uani 1 1 d . . . . .
H28 H -0.1178 0.8715 0.1101 0.130 Uiso 1 1 calc R U . . .
C26 C 0.0922(7) 0.6044(8) 0.0296(4) 0.095(2) Uani 1 1 d . . . . .
H26 H 0.1320 0.5612 -0.0249 0.115 Uiso 1 1 calc R U . . .
C27 C 0.0040(8) 0.7236(9) 0.0323(6) 0.102(3) Uani 1 1 d . . . . .
O4A O 0.0424(15) 0.6346(8) 0.3412(4) 0.111(4) Uani 0.593(16) 1 d . . P B 1
O4B O 0.1444(12) 0.5610(12) 0.3306(5) 0.058(4) Uani 0.407(16) 1 d . . P B 2
C23 C 0.1141(10) 0.5456(10) 0.2702(5) 0.100(3) Uani 1 1 d . . . . .

loop_
_atom_site_aniso_label
_atom_site_aniso_U_11
_atom_site_aniso_U_22
_atom_site_aniso_U_33
_atom_site_aniso_U_23
_atom_site_aniso_U_13
_atom_site_aniso_U_12
Tm1 0.02389(8) 0.03172(8) 0.03270(8) -0.00371(5) -0.00756(5) -0.00526(5)
I1 0.1163(3) 0.0609(2) 0.0689(2) -0.03208(17) -0.0024(2) -0.0246(2)
I2A 0.1421(10) 0.1612(17) 0.0929(9) 0.0639(11) -0.0591(7) -0.0157(11)
I2B 0.0844(13) 0.184(4) 0.160(3) 0.130(3) -0.0643(17) -0.0489(16)
O5 0.0217(12) 0.0490(15) 0.0555(16) -0.0193(12) -0.0108(11) -0.0047(10)
O6 0.0268(12) 0.0367(13) 0.0472(14) -0.0139(11) -0.0098(10) -0.0064(10)
O1 0.0341(13) 0.0448(15) 0.0486(15) -0.0127(12) -0.0112(11) -0.0068(11)
O2 0.0379(15) 0.0502(16) 0.0566(17) -0.0174(13) 0.0010(12) -0.0143(12)
N1 0.0343(15) 0.0399(16) 0.0381(16) 0.0017(13) -0.0079(12) -0.0123(13)
N3 0.0343(16) 0.0373(16) 0.0403(16) -0.0027(13) -0.0069(13) -0.0112(13)
N2 0.0248(13) 0.0302(14) 0.0347(14) -0.0035(11) -0.0066(11) -0.0045(11)
C16 0.0393(19) 0.0316(17) 0.0370(18) 0.0014(14) -0.0121(15) -0.0070(14)
O3A 0.032(4) 0.048(7) 0.045(5) -0.007(5) -0.006(4) -0.003(4)
O3B 0.054(5) 0.072(11) 0.063(9) 0.027(9) -0.030(5) -0.007(7)
C10 0.0315(17) 0.0348(17) 0.0374(18) 0.0002(14) -0.0098(14) -0.0044(14)
C4 0.060(3) 0.096(4) 0.059(3) 0.019(3) -0.024(2) -0.050(3)
C17 0.0388(19) 0.0325(17) 0.0346(17) 0.0007(13) -0.0118(14) -0.0078(14)
C5 0.0355(18) 0.0409(19) 0.0412(19) -0.0028(15) -0.0103(15) -0.0158(15)
C11 0.0351(18) 0.0331(17) 0.0379(18) -0.0027(14) -0.0060(14) -0.0044(14)
C14 0.052(3) 0.056(3) 0.054(2) -0.006(2) 0.003(2) -0.028(2)
C21 0.057(3) 0.047(2) 0.057(3) -0.0091(19) -0.016(2) -0.021(2)
C22 0.044(2) 0.045(2) 0.052(2) -0.0096(18) -0.0054(18) -0.0120(18)
C20 0.060(3) 0.0336(19) 0.040(2) -0.0063(15) -0.0082(18) -0.0091(17)
C1 0.053(3) 0.065(3) 0.045(2) 0.011(2) -0.0142(19) -0.023(2)
C19 0.047(2) 0.055(3) 0.055(3) -0.015(2) 0.0065(19) -0.012(2)
C12 0.052(2) 0.042(2) 0.046(2) 0.0075(17) -0.0069(18) -0.0094(18)
C7 0.045(2) 0.058(3) 0.061(3) 0.004(2) -0.026(2) -0.021(2)
C9 0.051(2) 0.058(3) 0.052(2) 0.015(2) -0.028(2) -0.013(2)
C6 0.0284(16) 0.0337(17) 0.0426(19) -0.0028(14) -0.0121(14) -0.0069(13)
C15 0.041(2) 0.052(2) 0.053(2) 0.0007(18) -0.0091(18) -0.0233(18)
C18 0.041(2) 0.049(2) 0.052(2) -0.0120(18) -0.0071(17) -0.0133(18)
C13 0.068(3) 0.045(2) 0.049(2) 0.0083(19) -0.003(2) -0.021(2)
C24 0.050(2) 0.061(3) 0.049(2) 0.010(2) -0.0114(19) -0.024(2)
C8 0.060(3) 0.073(3) 0.065(3) 0.016(2) -0.042(2) -0.025(2)
C25 0.060(3) 0.070(3) 0.060(3) 0.012(2) -0.020(2) 0.002(2)
C2 0.075(3) 0.085(4) 0.055(3) 0.024(3) -0.014(2) -0.041(3)
C3 0.069(3) 0.113(5) 0.081(4) 0.033(3) -0.023(3) -0.063(4)
C30 0.0259(16) 0.0335(16) 0.0355(17) -0.0021(13) -0.0102(13) -0.0088(13)
C29 0.060(3) 0.068(4) 0.112(5) -0.017(3) 0.013(3) -0.026(3)
C28 0.056(4) 0.062(4) 0.197(9) 0.055(5) -0.036(5) -0.009(3)
C26 0.088(5) 0.147(7) 0.050(3) 0.011(4) -0.024(3) -0.021(4)
C27 0.066(4) 0.123(6) 0.109(6) 0.067(5) -0.037(4) -0.018(4)
O4A 0.203(12) 0.059(4) 0.045(4) -0.008(3) -0.032(5) 0.016(6)
O4B 0.068(7) 0.072(8) 0.045(5) 0.011(4) -0.020(4) -0.032(6)
C23 0.131(7) 0.146(7) 0.068(4) 0.053(5) -0.054(5) -0.102(6)

loop_
_atom_type_symbol
_atom_type_description
_atom_type_scat_dispersion_real
_atom_type_scat_dispersion_imag
_atom_type_scat_source
C C 0.0033 0.0016 'International Tables Vol C Tables 4.2.6.8 and 6.1.1.4'
H H 0.0000 0.0000 'International Tables Vol C Tables 4.2.6.8 and 6.1.1.4'
N N 0.0061 0.0033 'International Tables Vol C Tables 4.2.6.8 and 6.1.1.4'
O O 0.0106 0.0060 'International Tables Vol C Tables 4.2.6.8 and 6.1.1.4'
I I -0.4742 1.8119 'International Tables Vol C Tables 4.2.6.8 and 6.1.1.4'
Tm Tm -0.3139 5.2483 'International Tables Vol C Tables 4.2.6.8 and 6.1.1.4'

loop_
_geom_angle_atom_site_label_1
_geom_angle_atom_site_label_2
_geom_angle_atom_site_label_3
_geom_angle
_geom_angle_site_symmetry_1
_geom_angle_site_symmetry_3
O3A Tm1 O5 97.5(6) . .
O5 Tm1 O3B 115.9(9) . .
O3A Tm1 O6 76.2(3) . .
O5 Tm1 O6 71.28(8) . .
O3B Tm1 O6 84.1(5) . .
O3A Tm1 O1 99.3(5) . .
O5 Tm1 O1 152.94(9) . .
O3B Tm1 O1 81.9(9) . .
O6 Tm1 O1 133.55(8) . .
O3A Tm1 O2 89.7(5) . .
O5 Tm1 O2 146.44(9) . .
O3B Tm1 O2 74.8(8) . .
O6 Tm1 O2 78.84(9) . .
O1 Tm1 O2 54.77(9) . .
O3A Tm1 N3 151.2(2) . .
O5 Tm1 N3 82.46(10) . .
O3B Tm1 N3 147.5(5) . .
O6 Tm1 N3 76.60(9) . .
O1 Tm1 N3 92.65(10) . .
O2 Tm1 N3 75.98(10) . .
O3A Tm1 N2 143.0(3) . .
O5 Tm1 N2 74.43(9) . .
O3B Tm1 N2 143.4(3) . .
O6 Tm1 N2 130.89(9) . .
O1 Tm1 N2 79.39(9) . .
O2 Tm1 N2 117.23(10) . .
N3 Tm1 N2 64.89(9) . .
O3A Tm1 N1 78.8(2) . .
O5 Tm1 N1 85.40(10) . .
O3B Tm1 N1 80.6(3) . .
O6 Tm1 N1 142.84(9) . .
O1 Tm1 N1 77.30(10) . .
O2 Tm1 N1 128.15(9) . .
N3 Tm1 N1 129.65(10) . .
N2 Tm1 N1 64.77(9) . .
O5 Tm1 O4B 66.6(2) . .
O3B Tm1 O4B 49.3(10) . .
O6 Tm1 O4B 70.7(2) . .
O1 Tm1 O4B 126.0(2) . .
O2 Tm1 O4B 117.34(19) . .
N3 Tm1 O4B 140.5(2) . .
N2 Tm1 O4B 124.30(19) . .
N1 Tm1 O4B 73.7(2) . .
O3A Tm1 C16 92.5(6) . .
O5 Tm1 C16 168.55(10) . .
O3B Tm1 C16 74.3(9) . .
O6 Tm1 C16 106.01(10) . .
O1 Tm1 C16 27.56(10) . .
O2 Tm1 C16 27.44(10) . .
N3 Tm1 C16 86.09(10) . .
N2 Tm1 C16 100.72(10) . .
N1 Tm1 C16 102.07(10) . .
O4B Tm1 C16 123.6(2) . .
C30 O5 Tm1 117.1(2) . .
C30 O6 Tm1 115.3(2) 2_566 .
C16 O1 Tm1 93.0(2) . .
C16 O2 Tm1 90.6(2) . .
C5 N1 C1 117.3(3) . .
C5 N1 Tm1 120.3(2) . .
C1 N1 Tm1 122.3(3) . .
C15 N3 C11 117.7(3) . .
C15 N3 Tm1 121.2(3) . .
C11 N3 Tm1 120.9(2) . .
C6 N2 C10 117.9(3) . .
C6 N2 Tm1 120.8(2) . .
C10 N2 Tm1 120.5(2) . .
O2 C16 O1 120.7(3) . .
O2 C16 C17 120.1(3) . .
O1 C16 C17 119.2(3) . .
O2 C16 Tm1 61.99(19) . .
O1 C16 Tm1 59.43(18) . .
C17 C16 Tm1 170.8(2) . .
C23 O3A Tm1 139.9(14) . .
C23 O3B Tm1 102.6(16) . .
N2 C10 C9 122.3(3) . .
N2 C10 C11 116.8(3) . .
C9 C10 C11 121.0(3) . .
C3 C4 C5 118.7(4) . .
C3 C4 H4 120.6 . .
C5 C4 H4 120.6 . .
C18 C17 C22 118.3(4) . .
C18 C17 C16 120.6(3) . .
C22 C17 C16 121.0(3) . .
N1 C5 C4 122.3(4) . .
N1 C5 C6 116.6(3) . .
C4 C5 C6 121.1(3) . .
N3 C11 C12 122.2(4) . .
N3 C11 C10 115.7(3) . .
C12 C11 C10 122.1(3) . .
C13 C14 C15 118.8(4) . .
C13 C14 H14 120.6 . .
C15 C14 H14 120.6 . .
C20 C21 C22 119.3(4) . .
C20 C21 H21 120.4 . .
C22 C21 H21 120.4 . .
C21 C22 C17 121.2(4) . .
C21 C22 H22 119.4 . .
C17 C22 H22 119.4 . .
C21 C20 C19 120.8(4) . .
C21 C20 I1 119.5(3) . .
C19 C20 I1 119.6(3) . .
N1 C1 C2 123.1(4) . .
N1 C1 H1 118.5 . .
C2 C1 H1 118.5 . .
C20 C19 C18 119.4(4) . .
C20 C19 H19 120.3 . .
C18 C19 H19 120.3 . .
C13 C12 C11 118.8(4) . .
C13 C12 H12 120.6 . .
C11 C12 H12 120.6 . .
C8 C7 C6 118.8(4) . .
C8 C7 H7 120.6 . .
C6 C7 H7 120.6 . .
C8 C9 C10 118.7(4) . .
C8 C9 H9 120.6 . .
C10 C9 H9 120.6 . .
N2 C6 C7 122.6(3) . .
N2 C6 C5 116.4(3) . .
C7 C6 C5 121.0(3) . .
N3 C15 C14 123.1(4) . .
N3 C15 H15 118.4 . .
C14 C15 H15 118.4 . .
C17 C18 C19 121.0(4) . .
C17 C18 H18 119.5 . .
C19 C18 H18 119.5 . .
C14 C13 C12 119.2(4) . .
C14 C13 H13 120.4 . .
C12 C13 H13 120.4 . .
C25 C24 C29 117.3(5) . .
C25 C24 C23 121.1(6) . .
C29 C24 C23 121.5(6) . .
C7 C8 C9 119.7(4) . .
C7 C8 H8 120.1 . .
C9 C8 H8 120.1 . .
C24 C25 C26 121.2(5) . .
C24 C25 H25 119.4 . .
C26 C25 H25 119.4 . .
C3 C2 C1 119.5(4) . .
C3 C2 H2 120.3 . .
C1 C2 H2 120.3 . .
C2 C3 C4 119.1(4) . .
C2 C3 H3 120.5 . .
C4 C3 H3 120.5 . .
O6 C30 O5 126.2(3) 2_566 .
O6 C30 C30 117.5(4) 2_566 2_566
O5 C30 C30 116.3(4) . 2_566
C24 C29 C28 120.1(6) . .
C24 C29 H29 120.0 . .
C28 C29 H29 120.0 . .
C27 C28 C29 119.6(6) . .
C27 C28 H28 120.2 . .
C29 C28 H28 120.2 . .
C27 C26 C25 120.2(7) . .
C27 C26 H26 119.9 . .
C25 C26 H26 119.9 . .
C26 C27 C28 121.5(6) . .
C26 C27 I2B 141.1(7) . .
C28 C27 I2B 97.2(6) . .
C26 C27 I2A 111.9(7) . .
C28 C27 I2A 126.6(6) . .
C23 O4B Tm1 103.3(9) . .
O3A C23 O4A 124.7(11) . .
O3A C23 C24 127.7(12) . .
O4B C23 C24 146.2(10) . .
O4A C23 C24 107.4(8) . .
O4B C23 O3B 100.2(12) . .
C24 C23 O3B 108.3(9) . .

loop_
_geom_bond_atom_site_label_1
_geom_bond_atom_site_label_2
_geom_bond_distance
_geom_bond_site_symmetry_2
Tm1 O3A 2.220(10) .
Tm1 O5 2.281(2) .
Tm1 O3B 2.293(14) .
Tm1 O6 2.325(2) .
Tm1 O1 2.352(3) .
Tm1 O2 2.409(3) .
Tm1 N3 2.508(3) .
Tm1 N2 2.509(3) .
Tm1 N1 2.531(3) .
Tm1 O4B 2.629(12) .
Tm1 C16 2.728(4) .
I1 C20 2.094(4) .
I2A C27 2.173(7) .
I2B C27 2.076(6) .
O5 C30 1.257(4) .
O6 C30 1.248(4) 2_566
O1 C16 1.264(4) .
O2 C16 1.257(4) .
N1 C5 1.342(5) .
N1 C1 1.344(5) .
N3 C15 1.334(5) .
N3 C11 1.349(5) .
N2 C6 1.343(4) .
N2 C10 1.344(4) .
C16 C17 1.490(5) .
O3A C23 1.010(19) .
O3B C23 1.59(3) .
C10 C9 1.393(5) .
C10 C11 1.487(5) .
C4 C3 1.380(7) .
C4 C5 1.386(5) .
C4 H4 0.9300 .
C17 C18 1.379(5) .
C17 C22 1.387(5) .
C5 C6 1.492(5) .
C11 C12 1.393(5) .
C14 C13 1.368(7) .
C14 C15 1.389(6) .
C14 H14 0.9300 .
C21 C20 1.368(6) .
C21 C22 1.383(6) .
C21 H21 0.9300 .
C22 H22 0.9300 .
C20 C19 1.377(6) .
C1 C2 1.365(6) .
C1 H1 0.9300 .
C19 C18 1.384(6) .
C19 H19 0.9300 .
C12 C13 1.381(6) .
C12 H12 0.9300 .
C7 C8 1.369(6) .
C7 C6 1.386(5) .
C7 H7 0.9300 .
C9 C8 1.371(6) .
C9 H9 0.9300 .
C15 H15 0.9300 .
C18 H18 0.9300 .
C13 H13 0.9300 .
C24 C25 1.368(7) .
C24 C29 1.391(8) .
C24 C23 1.484(8) .
C8 H8 0.9300 .
C25 C26 1.374(7) .
C25 H25 0.9300 .
C2 C3 1.358(7) .
C2 H2 0.9300 .
C3 H3 0.9300 .
C30 O6 1.248(4) 2_566
C30 C30 1.550(6) 2_566
C29 C28 1.391(10) .
C29 H29 0.9300 .
C28 C27 1.338(11) .
C28 H28 0.9300 .
C26 C27 1.326(10) .
C26 H26 0.9300 .
O4A C23 1.414(12) .
O4B C23 1.081(9) .
